data_7700789
loop_
_publ_author_name
'Gazis, Theodore A.'
'Dasgupta, Ayan'
'Hill, Michael S.'
'Rawson, Jeremy M.'
'Wirth, Thomas'
'Melen, Rebecca L.'

_publ_section_title
;
 Reactions of hydrazones and hydrazides with Lewis acidic boranes.
;
_journal_issue 33
_journal_name_full 'Dalton transactions (Cambridge, England : 2003)'
_journal_page_first 12391
_journal_page_last 12395
_journal_paper_doi 10.1039/c9dt01359h
_journal_volume 48
_journal_year 2019
_chemical_formula_moiety 'C25 H13 B F9 N2 O, 0.5 (C H2 Cl2)'
_chemical_formula_sum 'C25.5 H14 B Cl F9 N2 O'
_chemical_formula_weight 581.65
_space_group_crystal_system monoclinic
_space_group_IT_number 15
_space_group_name_Hall '-C 2yc'
_space_group_name_H-M_alt 'C 1 2/c 1'
_symmetry_space_group_name_Hall '-C 2yc'
_symmetry_space_group_name_H-M 'C 1 2/c 1'
_atom_sites_solution_hydrogens mixed
_atom_sites_solution_primary direct
_atom_sites_solution_secondary difmap
_audit_creation_method SHELXL-2017/1
_audit_update_record
;
2019-02-14 deposited with the CCDC.    2019-06-20 downloaded from the CCDC.
;
_cell_angle_alpha 90
_cell_angle_beta 94.668(3)
_cell_angle_gamma 90
_cell_formula_units_Z 8
_cell_length_a 25.9971(10)
_cell_length_b 15.1972(6)
_cell_length_c 13.0295(4)
_cell_measurement_reflns_used 5956
_cell_measurement_temperature 200(2)
_cell_measurement_theta_max 29.220
_cell_measurement_theta_min 4.072
_cell_volume 5130.7(3)
_computing_cell_refinement 'CrysAlisPro 1.171.39.45b (Rigaku OD, 2018)'
_computing_data_collection 'CrysAlisPro 1.171.39.45b (Rigaku OD, 2018)'
_computing_data_reduction 'CrysAlisPro 1.171.39.45b (Rigaku OD, 2018)'
_computing_molecular_graphics 'XSHELL and Mercury'
_computing_publication_material XCIF
_computing_structure_refinement 'SHELXL-2017/1 (Sheldrick, 2017)'
_computing_structure_solution SHELXS
_diffrn_ambient_temperature 200(2)
_diffrn_measured_fraction_theta_full 0.904
_diffrn_measured_fraction_theta_max 0.721
_diffrn_measurement_device_type 'Agilent Supernova Dual Atlas with CCD Detector'
_diffrn_measurement_method 'Omega Scans'
_diffrn_radiation_type MoK\a
_diffrn_radiation_wavelength 0.71073
_diffrn_reflns_av_R_equivalents 0.0171
_diffrn_reflns_av_unetI/netI 0.0229
_diffrn_reflns_Laue_measured_fraction_full 0.904
_diffrn_reflns_Laue_measured_fraction_max 0.721
_diffrn_reflns_limit_h_max 34
_diffrn_reflns_limit_h_min -32
_diffrn_reflns_limit_k_max 17
_diffrn_reflns_limit_k_min -20
_diffrn_reflns_limit_l_max 13
_diffrn_reflns_limit_l_min -18
_diffrn_reflns_number 11177
_diffrn_reflns_point_group_measured_fraction_full 0.904
_diffrn_reflns_point_group_measured_fraction_max 0.721
_diffrn_reflns_theta_full 25.242
_diffrn_reflns_theta_max 29.763
_diffrn_reflns_theta_min 3.393
_diffrn_source 'Sealed Tube'
_exptl_absorpt_coefficient_mu 0.237
_exptl_absorpt_correction_T_max 1.000
_exptl_absorpt_correction_T_min 0.382
_exptl_absorpt_correction_type gaussian
_exptl_absorpt_process_details
;
CrysAlisPro 1.171.39.45b (Rigaku Oxford Diffraction, 2018)
Numerical absorption correction based on gaussian integration over
a multifaceted crystal model
Empirical absorption correction using spherical harmonics,
implemented in SCALE3 ABSPACK scaling algorithm.
;
_exptl_crystal_colour colourless
_exptl_crystal_density_diffrn 1.506
_exptl_crystal_description block
_exptl_crystal_F_000 2336
_exptl_crystal_size_max 0.495
_exptl_crystal_size_mid 0.368
_exptl_crystal_size_min 0.161
_refine_diff_density_max 0.862
_refine_diff_density_min -1.031
_refine_diff_density_rms 0.063
_refine_ls_extinction_method none
_refine_ls_goodness_of_fit_ref 1.041
_refine_ls_hydrogen_treatment mixed
_refine_ls_matrix_type full
_refine_ls_number_parameters 364
_refine_ls_number_reflns 5276
_refine_ls_number_restraints 0
_refine_ls_restrained_S_all 1.041
_refine_ls_R_factor_all 0.0705
_refine_ls_R_factor_gt 0.0592
_refine_ls_shift/su_max 0.000
_refine_ls_shift/su_mean 0.000
_refine_ls_structure_factor_coef Fsqd
_refine_ls_weighting_details 'w=1/[\s^2^(Fo^2^)+(0.0906P)^2^+8.1701P] where P=(Fo^2^+2Fc^2^)/3'
_refine_ls_weighting_scheme calc
_refine_ls_wR_factor_gt 0.1681
_refine_ls_wR_factor_ref 0.1790
_reflns_Friedel_coverage 0.000
_reflns_number_gt 4265
_reflns_number_total 5276
_reflns_threshold_expression 'I > 2\s(I)'
_cod_data_source_file c9dt01359h2.cif
_cod_data_source_block RM1846b
_cod_depositor_comments 'Adding full bibliography for 7700782--7700789.cif.'
_cod_original_formula_sum 'C25.50 H14 B Cl F9 N2 O'
_cod_database_code 7700789
_shelx_shelxl_version_number 2017/1
_shelx_space_group_comment
;
The symmetry employed for this shelxl refinement is uniquely defined
by the following loop, which should always be used as a source of
symmetry information in preference to the above space-group names.
They are only intended as comments.
;
_shelx_estimated_absorpt_t_min 0.892
_shelx_estimated_absorpt_t_max 0.963

loop_
_space_group_symop_operation_xyz
'x, y, z'
'-x, y, -z+1/2'
'x+1/2, y+1/2, z'
'-x+1/2, y+1/2, -z+1/2'
'-x, -y, -z'
'x, -y, z-1/2'
'-x+1/2, -y+1/2, -z'
'x+1/2, -y+1/2, z-1/2'

loop_
_atom_site_label
_atom_site_type_symbol
_atom_site_fract_x
_atom_site_fract_y
_atom_site_fract_z
_atom_site_U_iso_or_equiv
_atom_site_adp_type
_atom_site_occupancy
_atom_site_site_symmetry_order
_atom_site_calc_flag
_atom_site_refinement_flags_posn
_atom_site_refinement_flags_adp
_atom_site_refinement_flags_occupancy
_atom_site_disorder_assembly
_atom_site_disorder_group
N1 N 0.20713(7) 0.22920(14) 0.14145(15) 0.0314(4) Uani 1 1 d . . . . .
H1A H 0.2168(11) 0.284(2) 0.144(2) 0.040(7) Uiso 1 1 d . . . . .
H1B H 0.1940(10) 0.2182(17) 0.076(2) 0.035(7) Uiso 1 1 d . . . . .
N2 N 0.25205(7) 0.17548(13) 0.16006(15) 0.0352(4) Uani 1 1 d . . . . .
O1 O 0.29673(6) 0.27629(11) 0.07751(12) 0.0361(4) Uani 1 1 d . . . . .
C10 C 0.29648(8) 0.20641(16) 0.12443(16) 0.0317(5) Uani 1 1 d . . . . .
C11 C 0.34250(9) 0.14984(17) 0.14431(18) 0.0364(5) Uani 1 1 d . . . . .
C12 C 0.39078(10) 0.1891(2) 0.1497(2) 0.0474(6) Uani 1 1 d . . . . .
H12 H 0.393716 0.249594 0.141182 0.057 Uiso 1 1 calc R U . . .
C13 C 0.43453(11) 0.1379(3) 0.1677(3) 0.0635(9) Uani 1 1 d . . . . .
H13 H 0.466930 0.164219 0.172350 0.076 Uiso 1 1 calc R U . . .
C14 C 0.43040(12) 0.0484(3) 0.1787(3) 0.0669(9) Uani 1 1 d . . . . .
H14 H 0.460018 0.014657 0.192001 0.080 Uiso 1 1 calc R U . . .
C15 C 0.38259(13) 0.0082(2) 0.1704(3) 0.0609(8) Uani 1 1 d . . . . .
H15 H 0.380089 -0.052703 0.175485 0.073 Uiso 1 1 calc R U . . .
C16 C 0.33855(11) 0.05877(19) 0.1543(2) 0.0473(6) Uani 1 1 d . . . . .
H16 H 0.306244 0.032119 0.150174 0.057 Uiso 1 1 calc R U . . .
B1 B 0.16189(9) 0.21129(18) 0.21900(18) 0.0303(5) Uani 1 1 d . . . . .
C21 C 0.11118(8) 0.26391(16) 0.16583(17) 0.0338(5) Uani 1 1 d . . . . .
F22 F 0.05175(6) 0.15005(12) 0.19038(15) 0.0586(5) Uani 1 1 d . . . . .
C22 C 0.06119(9) 0.23220(18) 0.1561(2) 0.0426(6) Uani 1 1 d . . . . .
C23 C 0.01852(10) 0.2778(2) 0.1134(2) 0.0540(7) Uani 1 1 d . . . . .
H23 H -0.014194 0.252602 0.108173 0.065 Uiso 1 1 calc R U . . .
F24 F -0.01428(8) 0.40632(15) 0.03508(18) 0.0799(6) Uani 1 1 d . . . . .
C24 C 0.02647(11) 0.3610(2) 0.0794(2) 0.0544(7) Uani 1 1 d . . . . .
C25 C 0.07387(12) 0.40006(19) 0.0874(2) 0.0500(7) Uani 1 1 d . . . . .
H25 H 0.078773 0.457350 0.065040 0.060 Uiso 1 1 calc R U . . .
F26 F 0.16169(6) 0.38914(10) 0.13771(13) 0.0508(4) Uani 1 1 d . . . . .
C26 C 0.11410(9) 0.34959(17) 0.13053(19) 0.0393(5) Uani 1 1 d . . . . .
C31 C 0.17736(8) 0.25774(15) 0.33059(17) 0.0328(5) Uani 1 1 d . . . . .
F32 F 0.10167(5) 0.19882(11) 0.39030(12) 0.0471(4) Uani 1 1 d . . . . .
C32 C 0.14390(9) 0.25138(16) 0.40855(19) 0.0371(5) Uani 1 1 d . . . . .
C33 C 0.14949(11) 0.29261(19) 0.5030(2) 0.0471(6) Uani 1 1 d . . . . .
H33 H 0.125595 0.285277 0.551731 0.057 Uiso 1 1 calc R U . . .
F34 F 0.19965(9) 0.38639(14) 0.61370(13) 0.0701(6) Uani 1 1 d . . . . .
C34 C 0.19224(12) 0.34509(19) 0.52138(19) 0.0487(7) Uani 1 1 d . . . . .
C35 C 0.22758(11) 0.35703(19) 0.45079(19) 0.0450(6) Uani 1 1 d . . . . .
H35 H 0.256325 0.392905 0.464240 0.054 Uiso 1 1 calc R U . . .
F36 F 0.25406(6) 0.32774(12) 0.28914(12) 0.0527(4) Uani 1 1 d . . . . .
C36 C 0.21846(9) 0.31304(17) 0.35817(18) 0.0381(5) Uani 1 1 d . . . . .
C41 C 0.15571(8) 0.10397(15) 0.21736(17) 0.0313(5) Uani 1 1 d . . . . .
F42 F 0.13255(6) 0.11120(10) 0.03925(11) 0.0483(4) Uani 1 1 d . . . . .
C42 C 0.14049(9) 0.06072(17) 0.12559(17) 0.0359(5) Uani 1 1 d . . . . .
C43 C 0.13210(10) -0.02802(18) 0.1131(2) 0.0421(6) Uani 1 1 d . . . . .
H43 H 0.121434 -0.052491 0.049461 0.050 Uiso 1 1 calc R U . . .
F44 F 0.13240(8) -0.16608(10) 0.19218(14) 0.0594(5) Uani 1 1 d . . . . .
C44 C 0.14042(10) -0.07824(16) 0.2002(2) 0.0409(6) Uani 1 1 d . . . . .
C45 C 0.15668(9) -0.04423(17) 0.2942(2) 0.0395(5) Uani 1 1 d . . . . .
H45 H 0.162558 -0.079626 0.352156 0.047 Uiso 1 1 calc R U . . .
F46 F 0.18104(6) 0.07734(10) 0.39262(10) 0.0442(4) Uani 1 1 d . . . . .
C46 C 0.16393(8) 0.04582(16) 0.29830(17) 0.0329(5) Uani 1 1 d . . . . .
Cl1S Cl 0.48780(13) 0.3958(3) 0.1381(4) 0.284(2) Uani 1 1 d . . . . .
C1S C 0.500000 0.4563(10) 0.250000 0.099(3) Uiso 0.5 2 d S . P A 1
H1S1 H 0.470536 0.494070 0.258134 0.118 Uiso 0.25 1 calc R U P A 1
H1S2 H 0.529466 0.494065 0.241864 0.118 Uiso 0.25 1 calc R U P A 1
C2S C 0.500000 0.3741(11) 0.250000 0.099(3) Uiso 0.5 2 d S . P A 2
H2S1 H 0.528747 0.334642 0.242063 0.118 Uiso 0.25 1 calc R U P A 2
H2S2 H 0.471259 0.334628 0.257936 0.118 Uiso 0.25 1 calc R U P A 2

loop_
_atom_site_aniso_label
_atom_site_aniso_U_11
_atom_site_aniso_U_22
_atom_site_aniso_U_33
_atom_site_aniso_U_23
_atom_site_aniso_U_13
_atom_site_aniso_U_12
N1 0.0322(9) 0.0341(11) 0.0282(10) 0.0015(9) 0.0041(7) -0.0018(8)
N2 0.0306(9) 0.0386(11) 0.0371(10) 0.0050(9) 0.0069(7) 0.0001(8)
O1 0.0384(8) 0.0394(9) 0.0309(8) 0.0015(8) 0.0053(6) -0.0079(7)
C10 0.0337(11) 0.0375(12) 0.0241(10) -0.0031(10) 0.0036(7) -0.0057(9)
C11 0.0341(11) 0.0458(14) 0.0295(11) -0.0039(10) 0.0040(8) -0.0003(9)
C12 0.0362(12) 0.0616(18) 0.0448(14) -0.0132(13) 0.0046(10) -0.0032(11)
C13 0.0358(14) 0.094(3) 0.0605(19) -0.0169(18) -0.0004(12) 0.0045(15)
C14 0.0509(17) 0.093(3) 0.0560(18) -0.0065(18) -0.0027(13) 0.0282(17)
C15 0.0681(19) 0.0606(19) 0.0545(18) 0.0063(15) 0.0083(14) 0.0209(15)
C16 0.0473(14) 0.0487(16) 0.0465(15) 0.0033(13) 0.0076(10) 0.0041(11)
B1 0.0300(11) 0.0358(13) 0.0253(11) 0.0021(10) 0.0044(8) -0.0037(9)
C21 0.0353(11) 0.0384(13) 0.0282(11) 0.0018(10) 0.0048(8) 0.0011(9)
F22 0.0340(8) 0.0565(10) 0.0860(13) 0.0186(9) 0.0080(7) -0.0071(7)
C22 0.0359(12) 0.0478(15) 0.0446(14) 0.0056(12) 0.0065(9) 0.0015(10)
C23 0.0328(12) 0.069(2) 0.0599(18) 0.0045(15) 0.0027(11) 0.0044(12)
F24 0.0578(11) 0.0890(15) 0.0911(15) 0.0155(12) -0.0051(10) 0.0349(10)
C24 0.0459(14) 0.065(2) 0.0512(16) 0.0043(15) 0.0005(11) 0.0227(13)
C25 0.0600(16) 0.0431(15) 0.0471(15) 0.0058(13) 0.0052(12) 0.0127(12)
F26 0.0500(9) 0.0383(8) 0.0637(10) 0.0071(7) 0.0026(7) -0.0057(6)
C26 0.0412(12) 0.0401(13) 0.0368(12) 0.0000(11) 0.0039(9) 0.0007(10)
C31 0.0364(11) 0.0345(12) 0.0275(10) 0.0028(10) 0.0026(8) 0.0028(9)
F32 0.0406(8) 0.0557(10) 0.0473(9) 0.0030(7) 0.0171(6) -0.0031(6)
C32 0.0397(12) 0.0368(13) 0.0354(12) 0.0048(11) 0.0065(9) 0.0038(9)
C33 0.0626(16) 0.0481(16) 0.0323(13) 0.0035(12) 0.0137(11) 0.0117(13)
F34 0.1007(15) 0.0750(13) 0.0340(8) -0.0171(9) 0.0011(9) 0.0036(11)
C34 0.0684(17) 0.0480(16) 0.0291(12) -0.0051(12) -0.0007(11) 0.0096(13)
C35 0.0541(15) 0.0438(15) 0.0353(13) -0.0021(12) -0.0073(10) -0.0011(11)
F36 0.0471(8) 0.0699(11) 0.0420(8) -0.0101(8) 0.0095(6) -0.0234(7)
C36 0.0409(12) 0.0418(14) 0.0316(12) 0.0024(11) 0.0019(9) -0.0005(10)
C41 0.0287(10) 0.0366(12) 0.0293(11) 0.0024(10) 0.0063(7) -0.0015(8)
F42 0.0697(10) 0.0481(9) 0.0265(7) 0.0049(6) 0.0008(6) -0.0121(7)
C42 0.0403(12) 0.0403(13) 0.0277(11) 0.0037(10) 0.0070(8) -0.0040(9)
C43 0.0511(14) 0.0408(14) 0.0354(13) -0.0073(11) 0.0102(10) -0.0067(11)
F44 0.0900(13) 0.0319(8) 0.0573(10) -0.0037(8) 0.0117(9) -0.0037(8)
C44 0.0504(14) 0.0302(12) 0.0437(14) -0.0022(11) 0.0130(10) -0.0006(10)
C45 0.0456(13) 0.0368(13) 0.0366(12) 0.0062(11) 0.0071(9) 0.0040(10)
F46 0.0575(9) 0.0428(8) 0.0307(7) 0.0037(6) -0.0071(6) -0.0002(6)
C46 0.0321(10) 0.0377(12) 0.0292(11) 0.0004(10) 0.0032(8) 0.0008(9)
Cl1S 0.158(2) 0.335(5) 0.363(6) -0.053(4) 0.048(3) -0.068(3)

loop_
_atom_type_symbol
_atom_type_description
_atom_type_scat_dispersion_real
_atom_type_scat_dispersion_imag
_atom_type_scat_source
C C 0.0033 0.0016 'International Tables Vol C Tables 4.2.6.8 and 6.1.1.4'
H H 0.0000 0.0000 'International Tables Vol C Tables 4.2.6.8 and 6.1.1.4'
B B 0.0013 0.0007 'International Tables Vol C Tables 4.2.6.8 and 6.1.1.4'
N N 0.0061 0.0033 'International Tables Vol C Tables 4.2.6.8 and 6.1.1.4'
O O 0.0106 0.0060 'International Tables Vol C Tables 4.2.6.8 and 6.1.1.4'
F F 0.0171 0.0103 'International Tables Vol C Tables 4.2.6.8 and 6.1.1.4'
Cl Cl 0.1484 0.1585 'International Tables Vol C Tables 4.2.6.8 and 6.1.1.4'

loop_
_geom_angle_atom_site_label_1
_geom_angle_atom_site_label_2
_geom_angle_atom_site_label_3
_geom_angle
_geom_angle_site_symmetry_1
_geom_angle_site_symmetry_3
N2 N1 B1 114.77(17) . .
N2 N1 H1A 108.1(19) . .
B1 N1 H1A 110.8(19) . .
N2 N1 H1B 107.1(17) . .
B1 N1 H1B 108.4(17) . .
H1A N1 H1B 107(3) . .
C10 N2 N1 116.65(19) . .
O1 C10 N2 120.5(2) . .
O1 C10 C11 123.7(2) . .
N2 C10 C11 115.8(2) . .
C12 C11 C16 119.7(2) . .
C12 C11 C10 118.3(2) . .
C16 C11 C10 121.9(2) . .
C13 C12 C11 119.7(3) . .
C13 C12 H12 120.1 . .
C11 C12 H12 120.1 . .
C14 C13 C12 120.3(3) . .
C14 C13 H13 119.8 . .
C12 C13 H13 119.8 . .
C13 C14 C15 120.6(3) . .
C13 C14 H14 119.7 . .
C15 C14 H14 119.7 . .
C16 C15 C14 119.6(3) . .
C16 C15 H15 120.2 . .
C14 C15 H15 120.2 . .
C15 C16 C11 120.0(3) . .
C15 C16 H16 120.0 . .
C11 C16 H16 120.0 . .
N1 B1 C31 109.89(17) . .
N1 B1 C41 103.43(17) . .
C31 B1 C41 117.24(18) . .
N1 B1 C21 104.52(17) . .
C31 B1 C21 107.15(19) . .
C41 B1 C21 113.82(18) . .
C22 C21 C26 111.9(2) . .
C22 C21 B1 125.8(2) . .
C26 C21 B1 122.2(2) . .
F22 C22 C21 119.0(2) . .
F22 C22 C23 115.6(2) . .
C21 C22 C23 125.4(3) . .
C24 C23 C22 117.2(3) . .
C24 C23 H23 121.4 . .
C22 C23 H23 121.4 . .
F24 C24 C23 118.5(3) . .
F24 C24 C25 118.8(3) . .
C23 C24 C25 122.7(3) . .
C24 C25 C26 116.1(3) . .
C24 C25 H25 122.0 . .
C26 C25 H25 122.0 . .
F26 C26 C25 115.7(2) . .
F26 C26 C21 117.6(2) . .
C25 C26 C21 126.7(2) . .
C36 C31 C32 111.6(2) . .
C36 C31 B1 128.4(2) . .
C32 C31 B1 119.7(2) . .
F32 C32 C33 116.6(2) . .
F32 C32 C31 117.1(2) . .
C33 C32 C31 126.4(2) . .
C34 C33 C32 116.4(2) . .
C34 C33 H33 121.8 . .
C32 C33 H33 121.8 . .
F34 C34 C35 118.8(3) . .
F34 C34 C33 118.5(3) . .
C35 C34 C33 122.7(2) . .
C34 C35 C36 116.5(2) . .
C34 C35 H35 121.7 . .
C36 C35 H35 121.7 . .
F36 C36 C35 114.8(2) . .
F36 C36 C31 118.7(2) . .
C35 C36 C31 126.5(2) . .
C46 C41 C42 111.7(2) . .
C46 C41 B1 128.2(2) . .
C42 C41 B1 120.09(19) . .
F42 C42 C43 116.3(2) . .
F42 C42 C41 117.1(2) . .
C43 C42 C41 126.6(2) . .
C44 C43 C42 115.8(2) . .
C44 C43 H43 122.1 . .
C42 C43 H43 122.1 . .
F44 C44 C45 118.5(2) . .
F44 C44 C43 118.2(2) . .
C45 C44 C43 123.3(2) . .
C44 C45 C46 116.2(2) . .
C44 C45 H45 121.9 . .
C46 C45 H45 121.9 . .
F46 C46 C41 119.0(2) . .
F46 C46 C45 114.7(2) . .
C41 C46 C45 126.3(2) . .
Cl1S C1S Cl1S 115.9(10) . 2_655
Cl1S C1S H1S1 108.3 . .
Cl1S C1S H1S1 108.3 2_655 .
Cl1S C1S H1S2 108.3 . .
Cl1S C1S H1S2 108.3 2_655 .
H1S1 C1S H1S2 107.4 . .
Cl1S C2S Cl1S 154.6(13) . 2_655
Cl1S C2S H2S1 97.8 . .
Cl1S C2S H2S1 97.8 2_655 .
Cl1S C2S H2S2 97.8 . .
Cl1S C2S H2S2 97.8 2_655 .
H2S1 C2S H2S2 103.7 . .

loop_
_geom_bond_atom_site_label_1
_geom_bond_atom_site_label_2
_geom_bond_distance
N1 N2 1.429(3)
N1 B1 1.635(3)
N1 H1A 0.87(3)
N1 H1B 0.91(3)
N2 C10 1.363(3)
O1 C10 1.226(3)
C10 C11 1.479(3)
C11 C12 1.386(3)
C11 C16 1.395(4)
C12 C13 1.382(4)
C12 H12 0.9300
C13 C14 1.372(5)
C13 H13 0.9300
C14 C15 1.382(5)
C14 H14 0.9300
C15 C16 1.381(4)
C15 H15 0.9300
C16 H16 0.9300
B1 C31 1.637(3)
B1 C41 1.639(3)
B1 C21 1.646(3)
C21 C22 1.382(3)
C21 C26 1.385(4)
F22 C22 1.355(3)
C22 C23 1.386(4)
C23 C24 1.361(5)
C23 H23 0.9300
F24 C24 1.353(3)
C24 C25 1.364(4)
C25 C26 1.379(4)
C25 H25 0.9300
F26 C26 1.372(3)
C31 C36 1.384(3)
C31 C32 1.393(3)
F32 C32 1.363(3)
C32 C33 1.379(4)
C33 C34 1.373(4)
C33 H33 0.9300
F34 C34 1.357(3)
C34 C35 1.364(4)
C35 C36 1.383(4)
C35 H35 0.9300
F36 C36 1.361(3)
C41 C46 1.379(3)
C41 C42 1.393(3)
F42 C42 1.363(3)
C42 C43 1.374(4)
C43 C44 1.371(4)
C43 H43 0.9300
F44 C44 1.354(3)
C44 C45 1.364(4)
C45 C46 1.382(4)
C45 H45 0.9300
F46 C46 1.360(3)
Cl1S C2S 1.504(6)
Cl1S C1S 1.731(9)
C1S H1S1 0.9700
C1S H1S2 0.9700
C2S H2S1 0.9700
C2S H2S2 0.9700
